data_7012286
loop_
_publ_author_name
'Minato, Makoto'
'Nishiuchi, Jun-ya'
'Kakeya, Masaki'
'Matsumoto, Takaomi'
'Yamaguchi, Yoshitaka'
'Ito, Takashi'

_publ_section_title
;
 Reactions of quadruply chelated silyl- and germyl-molybdenum hydrido
 complexes with isocyanides: observation of the trans-influence on the
 silyl ligand
;
_journal_issue 3
_journal_name_full 'Dalton Transactions'
_journal_page_first 483
_journal_paper_doi 10.1039/b209624m
_journal_year 2003
_chemical_formula_moiety 'C65 H63 N Mo P4 Si '
_chemical_formula_sum 'C65 H63 Mo N P4 Si'
_chemical_formula_weight 1106.14
_space_group_IT_number 2
_symmetry_cell_setting triclinic
_symmetry_Int_Tables_number 2
_symmetry_space_group_name_Hall '-P 1'
_symmetry_space_group_name_H-M 'P -1'
_audit_creation_date 'Thu May 10 13:14:52 2001'
_audit_creation_method 'by teXsan'
_cell_angle_alpha 98.56(2)
_cell_angle_beta 112.41(2)
_cell_angle_gamma 78.80(2)
_cell_formula_units_Z 2
_cell_length_a 12.473(3)
_cell_length_b 20.304(5)
_cell_length_c 12.078(3)
_cell_measurement_reflns_used 25
_cell_measurement_temperature 296.2
_cell_measurement_theta_max 15.0
_cell_measurement_theta_min 14.1
_cell_volume 2764.5(12)
_computing_cell_refinement 'MSC/AFC Diffractometer Control'
_computing_data_collection 'MSC/AFC Diffractometer Control'
_computing_data_reduction 'teXsan Ver. 1.11'
_computing_publication_material 'teXsan Ver. 1.11'
_computing_structure_refinement 'teXsan Ver. 1.10'
_computing_structure_solution SIR92
_diffrn_measured_fraction_theta_full 1.0001
_diffrn_measured_fraction_theta_max 1.0001
_diffrn_measurement_device_type 'Rigaku AFC7R'
_diffrn_measurement_method \w-2\q
_diffrn_radiation_type 'Mo K\a'
_diffrn_radiation_wavelength 0.7107
_diffrn_reflns_av_R_equivalents 0.025
_diffrn_reflns_limit_h_max 17
_diffrn_reflns_limit_h_min 0
_diffrn_reflns_limit_k_max 28
_diffrn_reflns_limit_k_min -28
_diffrn_reflns_limit_l_max 15
_diffrn_reflns_limit_l_min -16
_diffrn_reflns_number 16798
_diffrn_reflns_theta_full 30.00
_diffrn_reflns_theta_max 30.00
_diffrn_standards_decay_% 2.61
_diffrn_standards_interval_count 150
_diffrn_standards_number 3
_exptl_absorpt_coefficient_mu 0.412
_exptl_absorpt_correction_T_max 0.998
_exptl_absorpt_correction_T_min 0.386
_exptl_absorpt_correction_type psi-scan
_exptl_absorpt_process_details '(North, Phillips & Mathews, 1968)'
_exptl_crystal_colour yellow
_exptl_crystal_density_diffrn 1.317
_exptl_crystal_density_method 'not measured'
_exptl_crystal_description plate
_exptl_crystal_size_max 0.450
_exptl_crystal_size_mid 0.250
_exptl_crystal_size_min 0.100
_refine_diff_density_max 1.18
_refine_diff_density_min -1.14
_refine_ls_extinction_method none
_refine_ls_goodness_of_fit_ref 1.495
_refine_ls_number_parameters 653
_refine_ls_number_reflns 16115
_refine_ls_R_factor_gt 0.0562
_refine_ls_shift/su_max 0.0011
_refine_ls_structure_factor_coef Fsqd
_refine_ls_weighting_details 'w = 1/[\s^2^(Fo^2^) + (0.05000(Max(Fo^2^,0) + 2Fc^2^)/3)^2^]'
_refine_ls_weighting_scheme calc
_refine_ls_wR_factor_ref 0.1563
_reflns_number_gt 10591
_reflns_number_total 16115
_reflns_threshold_expression F^2^>2.0\s(F^2^)
_cod_data_source_file b209624m.txt
_cod_data_source_block nij135/ito_lab
_cod_original_cell_volume 2764(1)
_cod_original_sg_symbol_H-M 'P -1         '
_cod_original_formula_sum 'C65 H63 N Mo P4 Si '
_cod_database_code 7012286

loop_
_symmetry_equiv_pos_as_xyz
x,y,z
-x,-y,-z

loop_
_atom_site_label
_atom_site_type_symbol
_atom_site_fract_x
_atom_site_fract_y
_atom_site_fract_z
_atom_site_U_iso_or_equiv
_atom_site_adp_type
_atom_site_occupancy
_atom_site_calc_flag
_atom_site_refinement_flags
_atom_site_disorder_assembly
_atom_site_disorder_group
Mo(1) Mo 0.96805(2) 0.25585(1) 0.50084(2) 0.02968(6) Uani 1.00 d . . .
P(1) P 1.10045(7) 0.15569(4) 0.57259(7) 0.0365(2) Uani 1.00 d . . .
P(2) P 0.84586(7) 0.20450(4) 0.57213(7) 0.0360(2) Uani 1.00 d . . .
P(3) P 0.84306(7) 0.36580(4) 0.45104(7) 0.0342(2) Uani 1.00 d . . .
P(4) P 1.06005(7) 0.29746(4) 0.38560(7) 0.0346(2) Uani 1.00 d . . .
Si(1) Si 1.14399(8) 0.29884(4) 0.66188(8) 0.0369(2) Uani 1.00 d . . .
N(1) N 0.8766(3) 0.1584(2) 0.2584(3) 0.066(1) Uani 1.00 d . . .
C(1) C 0.9040(3) 0.1950(2) 0.3415(3) 0.0404(8) Uani 1.00 d . . .
C(2) C 0.8391(5) 0.1201(3) 0.1449(5) 0.090(2) Uani 1.00 d . . .
C(3) C 0.875(1) 0.0520(5) 0.1493(9) 0.307(5) Uani 1.00 d . . .
C(4) C 0.8323(10) 0.0096(5) 0.0321(9) 0.227(4) Uani 1.00 d . . .
C(5) C 0.711(1) 0.0278(4) -0.0373(7) 0.172(4) Uani 1.00 d . . .
C(6) C 0.6761(8) 0.0937(5) -0.0420(9) 0.219(4) Uani 1.00 d . . .
C(7) C 0.7164(6) 0.1389(4) 0.0749(6) 0.143(3) Uani 1.00 d . . .
C(8) C 1.1443(3) 0.3751(2) 0.7758(3) 0.0436(8) Uani 1.00 d . . .
C(9) C 1.1007(4) 0.3707(2) 0.8653(4) 0.059(1) Uani 1.00 d . . .
C(10) C 1.1020(5) 0.4225(3) 0.9532(4) 0.076(2) Uani 1.00 d . . .
C(11) C 1.1448(5) 0.4792(2) 0.9551(4) 0.077(2) Uani 1.00 d . . .
C(12) C 1.1874(4) 0.4859(2) 0.8684(4) 0.066(1) Uani 1.00 d . . .
C(13) C 1.1879(4) 0.4335(2) 0.7802(3) 0.054(1) Uani 1.00 d . . .
C(14) C 1.2302(3) 0.2305(2) 0.7680(3) 0.0425(8) Uani 1.00 d . . .
C(15) C 1.2088(3) 0.1649(2) 0.7261(3) 0.0441(8) Uani 1.00 d . . .
C(16) C 1.2705(4) 0.1110(2) 0.7959(4) 0.059(1) Uani 1.00 d . . .
C(17) C 1.3519(4) 0.1229(2) 0.9089(4) 0.071(1) Uani 1.00 d . . .
C(18) C 1.3744(4) 0.1869(3) 0.9521(4) 0.070(1) Uani 1.00 d . . .
C(19) C 1.3148(4) 0.2406(2) 0.8830(3) 0.059(1) Uani 1.00 d . . .
C(20) C 1.1977(3) 0.1049(2) 0.4992(3) 0.0436(9) Uani 1.00 d . . .
C(21) C 1.3114(3) 0.1192(2) 0.5309(4) 0.061(1) Uani 1.00 d . . .
C(22) C 1.3843(4) 0.0838(3) 0.4737(5) 0.077(2) Uani 1.00 d . . .
C(23) C 1.3466(5) 0.0347(3) 0.3845(5) 0.076(2) Uani 1.00 d . . .
C(24) C 1.2348(5) 0.0206(2) 0.3500(5) 0.075(2) Uani 1.00 d . . .
C(25) C 1.1598(4) 0.0556(2) 0.4074(4) 0.055(1) Uani 1.00 d . . .
C(26) C 1.0188(3) 0.0925(2) 0.5868(3) 0.0457(9) Uani 1.00 d . . .
C(27) C 0.9349(3) 0.1286(2) 0.6491(3) 0.0439(9) Uani 1.00 d . . .
C(28) C 0.7818(3) 0.2438(2) 0.6846(3) 0.0431(9) Uani 1.00 d . . .
C(29) C 0.7062(4) 0.2129(2) 0.7131(4) 0.061(1) Uani 1.00 d . . .
C(30) C 0.6628(4) 0.2427(3) 0.8014(4) 0.073(2) Uani 1.00 d . . .
C(31) C 0.6913(5) 0.3033(3) 0.8610(4) 0.077(2) Uani 1.00 d . . .
C(32) C 0.7643(4) 0.3354(2) 0.8323(4) 0.066(1) Uani 1.00 d . . .
C(33) C 0.8091(4) 0.3064(2) 0.7444(3) 0.051(1) Uani 1.00 d . . .
C(34) C 0.7182(3) 0.1705(2) 0.4579(3) 0.0429(9) Uani 1.00 d . . .
C(35) C 0.6208(3) 0.2162(2) 0.4007(4) 0.056(1) Uani 1.00 d . . .
C(36) C 0.5220(4) 0.1940(3) 0.3116(4) 0.072(1) Uani 1.00 d . . .
C(37) C 0.5202(4) 0.1264(3) 0.2791(4) 0.072(1) Uani 1.00 d . . .
C(38) C 0.6156(4) 0.0806(2) 0.3349(4) 0.068(1) Uani 1.00 d . . .
C(39) C 0.7134(3) 0.1028(2) 0.4239(4) 0.053(1) Uani 1.00 d . . .
C(40) C 0.7856(3) 0.4228(2) 0.5558(3) 0.0379(8) Uani 1.00 d . . .
C(41) C 0.8559(3) 0.4629(2) 0.6464(3) 0.0478(9) Uani 1.00 d . . .
C(42) C 0.8135(4) 0.5058(2) 0.7251(4) 0.060(1) Uani 1.00 d . . .
C(43) C 0.6979(4) 0.5084(2) 0.7152(4) 0.061(1) Uani 1.00 d . . .
C(44) C 0.6265(3) 0.4692(2) 0.6268(4) 0.057(1) Uani 1.00 d . . .
C(45) C 0.6700(3) 0.4261(2) 0.5474(3) 0.0491(10) Uani 1.00 d . . .
C(46) C 0.7117(3) 0.3782(2) 0.3107(3) 0.0394(8) Uani 1.00 d . . .
C(47) C 0.6517(3) 0.4421(2) 0.2811(4) 0.056(1) Uani 1.00 d . . .
C(48) C 0.5546(4) 0.4504(2) 0.1742(4) 0.067(1) Uani 1.00 d . . .
C(49) C 0.5187(4) 0.3960(3) 0.0974(4) 0.073(1) Uani 1.00 d . . .
C(50) C 0.5774(4) 0.3325(3) 0.1255(4) 0.069(1) Uani 1.00 d . . .
C(51) C 0.6749(3) 0.3237(2) 0.2313(3) 0.0518(10) Uani 1.00 d . . .
C(52) C 0.9341(3) 0.4196(2) 0.4251(3) 0.0420(8) Uani 1.00 d . . .
C(53) C 0.9827(3) 0.3813(2) 0.3329(3) 0.0442(9) Uani 1.00 d . . .
C(54) C 1.2494(3) 0.3158(2) 0.5917(3) 0.0413(8) Uani 1.00 d . . .
C(55) C 1.2089(3) 0.3161(2) 0.4680(3) 0.0405(8) Uani 1.00 d . . .
C(56) C 1.2775(3) 0.3332(2) 0.4102(4) 0.054(1) Uani 1.00 d . . .
C(57) C 1.3884(3) 0.3481(2) 0.4781(4) 0.065(1) Uani 1.00 d . . .
C(58) C 1.4322(3) 0.3457(2) 0.6009(4) 0.065(1) Uani 1.00 d . . .
C(59) C 1.3637(3) 0.3302(2) 0.6577(4) 0.055(1) Uani 1.00 d . . .
C(60) C 1.0718(3) 0.2519(2) 0.2460(3) 0.0416(8) Uani 1.00 d . . .
C(61) C 1.1649(4) 0.2005(2) 0.2525(3) 0.059(1) Uani 1.00 d . . .
C(62) C 1.1765(4) 0.1655(3) 0.1499(4) 0.077(1) Uani 1.00 d . . .
C(63) C 1.0964(5) 0.1810(3) 0.0385(4) 0.083(2) Uani 1.00 d . . .
C(64) C 1.0039(5) 0.2283(3) 0.0312(4) 0.095(2) Uani 1.00 d . . .
C(65) C 0.9898(4) 0.2635(3) 0.1332(4) 0.078(1) Uani 1.00 d . . .
H(1) H 0.8793 0.1334 0.1011 0.1076 Uiso 1.00 calc . . .
H(2) H 0.9578 0.0442 0.1794 0.3679 Uiso 1.00 calc . . .
H(3) H 0.8472 0.0373 0.2036 0.3679 Uiso 1.00 calc . . .
H(4) H 0.8769 0.0141 -0.0141 0.2727 Uiso 1.00 calc . . .
H(5) H 0.8448 -0.0361 0.0491 0.2727 Uiso 1.00 calc . . .
H(6) H 0.6969 0.0080 -0.1170 0.2060 Uiso 1.00 calc . . .
H(7) H 0.6663 0.0104 -0.0034 0.2060 Uiso 1.00 calc . . .
H(8) H 0.7033 0.1081 -0.0967 0.2633 Uiso 1.00 calc . . .
H(9) H 0.5928 0.1007 -0.0725 0.2633 Uiso 1.00 calc . . .
H(10) H 0.6713 0.1354 0.1213 0.1719 Uiso 1.00 calc . . .
H(11) H 0.7039 0.1842 0.0559 0.1719 Uiso 1.00 calc . . .
H(12) H 1.0699 0.3314 0.8653 0.0713 Uiso 1.00 calc . . .
H(13) H 1.0725 0.4184 1.0133 0.0913 Uiso 1.00 calc . . .
H(14) H 1.1454 0.5144 1.0165 0.0920 Uiso 1.00 calc . . .
H(15) H 1.2162 0.5260 0.8688 0.0791 Uiso 1.00 calc . . .
H(16) H 1.2189 0.4379 0.7215 0.0648 Uiso 1.00 calc . . .
H(17) H 1.2563 0.0664 0.7655 0.0711 Uiso 1.00 calc . . .
H(18) H 1.3927 0.0865 0.9571 0.0854 Uiso 1.00 calc . . .
H(19) H 1.4313 0.1946 1.0299 0.0846 Uiso 1.00 calc . . .
H(20) H 1.3314 0.2848 0.9139 0.0708 Uiso 1.00 calc . . .
H(21) H 1.3386 0.1537 0.5924 0.0728 Uiso 1.00 calc . . .
H(22) H 1.4617 0.0937 0.4968 0.0928 Uiso 1.00 calc . . .
H(23) H 1.3977 0.0103 0.3461 0.0916 Uiso 1.00 calc . . .
H(24) H 1.2082 -0.0132 0.2867 0.0903 Uiso 1.00 calc . . .
H(25) H 1.0825 0.0454 0.3832 0.0665 Uiso 1.00 calc . . .
H(26) H 0.9757 0.0734 0.5095 0.0548 Uiso 1.00 calc . . .
H(27) H 1.0719 0.0579 0.6336 0.0548 Uiso 1.00 calc . . .
H(28) H 0.9790 0.1418 0.7302 0.0526 Uiso 1.00 calc . . .
H(29) H 0.8841 0.0988 0.6471 0.0526 Uiso 1.00 calc . . .
H(30) H 0.6842 0.1712 0.6717 0.0735 Uiso 1.00 calc . . .
H(31) H 0.6124 0.2207 0.8209 0.0880 Uiso 1.00 calc . . .
H(32) H 0.6613 0.3231 0.9216 0.0922 Uiso 1.00 calc . . .
H(33) H 0.7838 0.3777 0.8732 0.0794 Uiso 1.00 calc . . .
H(34) H 0.8584 0.3292 0.7247 0.0616 Uiso 1.00 calc . . .
H(35) H 0.6216 0.2631 0.4225 0.0667 Uiso 1.00 calc . . .
H(36) H 0.4558 0.2258 0.2733 0.0860 Uiso 1.00 calc . . .
H(37) H 0.4529 0.1114 0.2180 0.0868 Uiso 1.00 calc . . .
H(38) H 0.6145 0.0337 0.3125 0.0811 Uiso 1.00 calc . . .
H(39) H 0.7788 0.0707 0.4626 0.0640 Uiso 1.00 calc . . .
H(40) H 0.9353 0.4609 0.6546 0.0573 Uiso 1.00 calc . . .
H(41) H 0.8631 0.5335 0.7859 0.0718 Uiso 1.00 calc . . .
H(42) H 0.6687 0.5375 0.7699 0.0730 Uiso 1.00 calc . . .
H(43) H 0.5473 0.4714 0.6194 0.0683 Uiso 1.00 calc . . .
H(44) H 0.6202 0.3985 0.4867 0.0589 Uiso 1.00 calc . . .
H(45) H 0.6767 0.4804 0.3337 0.0670 Uiso 1.00 calc . . .
H(46) H 0.5135 0.4942 0.1551 0.0810 Uiso 1.00 calc . . .
H(47) H 0.4532 0.4019 0.0244 0.0878 Uiso 1.00 calc . . .
H(48) H 0.5514 0.2945 0.0726 0.0832 Uiso 1.00 calc . . .
H(49) H 0.7164 0.2798 0.2489 0.0622 Uiso 1.00 calc . . .
H(50) H 0.8875 0.4607 0.3959 0.0504 Uiso 1.00 calc . . .
H(51) H 0.9966 0.4289 0.4980 0.0504 Uiso 1.00 calc . . .
H(52) H 1.0361 0.4056 0.3234 0.0530 Uiso 1.00 calc . . .
H(53) H 0.9203 0.3757 0.2581 0.0530 Uiso 1.00 calc . . .
H(54) H 1.2476 0.3345 0.3254 0.0647 Uiso 1.00 calc . . .
H(55) H 1.4349 0.3600 0.4397 0.0775 Uiso 1.00 calc . . .
H(56) H 1.5095 0.3548 0.6468 0.0785 Uiso 1.00 calc . . .
H(57) H 1.3943 0.3292 0.7426 0.0664 Uiso 1.00 calc . . .
H(58) H 1.2215 0.1894 0.3289 0.0713 Uiso 1.00 calc . . .
H(59) H 1.2406 0.1303 0.1562 0.0922 Uiso 1.00 calc . . .
H(60) H 1.1067 0.1583 -0.0323 0.0997 Uiso 1.00 calc . . .
H(61) H 0.9466 0.2380 -0.0455 0.1141 Uiso 1.00 calc . . .
H(62) H 0.9222 0.2962 0.1253 0.0933 Uiso 1.00 calc . . .
H(63) H 0.990(3) 0.282(2) 0.644(3) 0.043(9) Uiso 1.00 calc . . .

loop_
_atom_site_aniso_label
_atom_site_aniso_U_11
_atom_site_aniso_U_22
_atom_site_aniso_U_33
_atom_site_aniso_U_12
_atom_site_aniso_U_13
_atom_site_aniso_U_23
Mo(1) 0.0276(1) 0.0283(1) 0.0322(1) -0.00320(8) 0.00891(9) 0.00467(8)
P(1) 0.0328(4) 0.0315(4) 0.0423(4) -0.0011(3) 0.0101(3) 0.0072(3)
P(2) 0.0342(4) 0.0364(4) 0.0396(4) -0.0054(3) 0.0134(3) 0.0075(3)
P(3) 0.0300(4) 0.0303(4) 0.0419(4) -0.0023(3) 0.0122(3) 0.0055(3)
P(4) 0.0294(4) 0.0379(4) 0.0373(4) -0.0030(3) 0.0117(3) 0.0075(3)
Si(1) 0.0341(4) 0.0370(4) 0.0362(4) -0.0066(3) 0.0071(3) 0.0046(3)
N(1) 0.073(2) 0.070(2) 0.057(2) -0.027(2) 0.025(2) -0.018(2)
C(1) 0.039(2) 0.040(2) 0.044(2) -0.007(1) 0.016(1) 0.002(1)
C(2) 0.087(4) 0.086(4) 0.074(3) -0.022(3) 0.014(3) -0.033(3)
C(3) 0.29(1) 0.134(7) 0.197(9) 0.102(8) -0.141(9) -0.108(7)
C(4) 0.21(1) 0.145(7) 0.155(8) 0.072(7) -0.045(7) -0.096(6)
C(5) 0.25(1) 0.107(6) 0.107(6) -0.083(7) -0.008(7) -0.021(5)
C(6) 0.148(8) 0.152(8) 0.186(9) 0.023(6) -0.074(6) -0.087(7)
C(7) 0.099(5) 0.125(6) 0.119(5) 0.022(4) -0.014(4) -0.059(4)
C(8) 0.039(2) 0.044(2) 0.040(2) -0.005(1) 0.005(1) 0.004(1)
C(9) 0.064(2) 0.063(2) 0.050(2) -0.016(2) 0.019(2) -0.007(2)
C(10) 0.087(3) 0.088(3) 0.053(2) -0.016(3) 0.030(2) -0.016(2)
C(11) 0.093(4) 0.060(3) 0.065(3) -0.011(3) 0.023(3) -0.017(2)
C(12) 0.075(3) 0.041(2) 0.066(3) -0.010(2) 0.007(2) 0.000(2)
C(13) 0.057(2) 0.043(2) 0.053(2) -0.005(2) 0.010(2) 0.005(2)
C(14) 0.036(2) 0.046(2) 0.039(2) -0.002(1) 0.006(1) 0.011(1)
C(15) 0.038(2) 0.044(2) 0.045(2) -0.002(1) 0.007(1) 0.014(1)
C(16) 0.054(2) 0.046(2) 0.065(2) 0.001(2) 0.004(2) 0.020(2)
C(17) 0.062(3) 0.068(3) 0.064(3) 0.002(2) -0.004(2) 0.030(2)
C(18) 0.058(2) 0.081(3) 0.052(2) -0.009(2) -0.008(2) 0.022(2)
C(19) 0.054(2) 0.061(2) 0.048(2) -0.015(2) -0.003(2) 0.010(2)
C(20) 0.039(2) 0.038(2) 0.054(2) 0.006(1) 0.018(1) 0.014(1)
C(21) 0.044(2) 0.076(3) 0.060(2) -0.001(2) 0.017(2) 0.008(2)
C(22) 0.050(2) 0.105(4) 0.082(3) 0.014(2) 0.032(2) 0.031(3)
C(23) 0.074(3) 0.077(3) 0.088(3) 0.024(3) 0.050(3) 0.026(3)
C(24) 0.110(4) 0.045(2) 0.084(3) -0.005(2) 0.053(3) -0.001(2)
C(25) 0.066(2) 0.041(2) 0.068(2) -0.006(2) 0.034(2) 0.003(2)
C(26) 0.043(2) 0.035(2) 0.057(2) -0.003(1) 0.013(1) 0.012(1)
C(27) 0.044(2) 0.040(2) 0.051(2) -0.006(1) 0.017(1) 0.014(1)
C(28) 0.041(2) 0.052(2) 0.040(2) -0.004(1) 0.017(1) 0.010(1)
C(29) 0.063(2) 0.069(3) 0.066(2) -0.015(2) 0.033(2) 0.012(2)
C(30) 0.068(3) 0.099(4) 0.074(3) -0.005(3) 0.044(2) 0.024(3)
C(31) 0.080(3) 0.099(4) 0.056(2) 0.016(3) 0.040(2) 0.016(2)
C(32) 0.079(3) 0.067(3) 0.049(2) 0.006(2) 0.028(2) 0.003(2)
C(33) 0.060(2) 0.049(2) 0.046(2) 0.001(2) 0.023(2) 0.007(2)
C(34) 0.039(2) 0.050(2) 0.045(2) -0.012(1) 0.017(1) 0.006(1)
C(35) 0.044(2) 0.054(2) 0.062(2) -0.004(2) 0.010(2) 0.010(2)
C(36) 0.049(2) 0.082(3) 0.071(3) -0.008(2) 0.003(2) 0.016(2)
C(37) 0.052(2) 0.099(4) 0.063(3) -0.031(3) 0.011(2) -0.003(2)
C(38) 0.059(3) 0.068(3) 0.079(3) -0.026(2) 0.025(2) -0.011(2)
C(39) 0.048(2) 0.049(2) 0.063(2) -0.011(2) 0.017(2) 0.002(2)
C(40) 0.036(2) 0.033(1) 0.043(2) -0.001(1) 0.014(1) 0.004(1)
C(41) 0.041(2) 0.049(2) 0.053(2) -0.006(1) 0.017(1) 0.000(2)
C(42) 0.065(3) 0.058(2) 0.053(2) -0.011(2) 0.022(2) -0.010(2)
C(43) 0.070(3) 0.055(2) 0.060(2) 0.003(2) 0.035(2) -0.004(2)
C(44) 0.046(2) 0.061(2) 0.067(2) -0.001(2) 0.028(2) 0.004(2)
C(45) 0.040(2) 0.052(2) 0.055(2) -0.005(1) 0.018(2) 0.001(2)
C(46) 0.030(1) 0.045(2) 0.044(2) -0.001(1) 0.013(1) 0.012(1)
C(47) 0.048(2) 0.053(2) 0.062(2) 0.001(2) 0.013(2) 0.017(2)
C(48) 0.053(2) 0.072(3) 0.072(3) 0.015(2) 0.017(2) 0.034(2)
C(49) 0.051(2) 0.102(4) 0.051(2) 0.003(2) 0.001(2) 0.020(2)
C(50) 0.059(3) 0.076(3) 0.056(2) -0.010(2) 0.004(2) 0.000(2)
C(51) 0.046(2) 0.055(2) 0.047(2) -0.003(2) 0.008(2) 0.007(2)
C(52) 0.039(2) 0.033(1) 0.058(2) -0.005(1) 0.018(1) 0.010(1)
C(53) 0.040(2) 0.041(2) 0.056(2) 0.000(1) 0.020(1) 0.018(1)
C(54) 0.032(1) 0.040(2) 0.050(2) -0.008(1) 0.011(1) 0.004(1)
C(55) 0.029(1) 0.044(2) 0.049(2) -0.005(1) 0.013(1) 0.009(1)
C(56) 0.038(2) 0.067(2) 0.062(2) -0.012(2) 0.019(2) 0.014(2)
C(57) 0.041(2) 0.079(3) 0.085(3) -0.016(2) 0.026(2) 0.021(2)
C(58) 0.031(2) 0.079(3) 0.085(3) -0.020(2) 0.009(2) 0.017(2)
C(59) 0.038(2) 0.067(2) 0.057(2) -0.015(2) 0.007(2) 0.009(2)
C(60) 0.037(2) 0.051(2) 0.038(2) 0.001(1) 0.014(1) 0.012(1)
C(61) 0.061(2) 0.059(2) 0.044(2) 0.015(2) 0.013(2) 0.008(2)
C(62) 0.070(3) 0.081(3) 0.060(3) 0.025(2) 0.021(2) -0.001(2)
C(63) 0.092(4) 0.097(4) 0.046(2) 0.014(3) 0.026(2) -0.003(2)
C(64) 0.100(4) 0.111(4) 0.037(2) 0.037(3) 0.008(2) 0.006(2)
C(65) 0.066(3) 0.098(4) 0.042(2) 0.029(2) 0.008(2) 0.006(2)

loop_
_atom_type_symbol
_atom_type_description
_atom_type_scat_dispersion_real
_atom_type_scat_dispersion_imag
_atom_type_scat_source
C C 0.003 0.002
;International Tables for Crystallography
(1992, Vol. C, Tables 4.2.6.8 and 6.1.1.1)
;
H H 0.000 0.000
;International Tables for Crystallography
(1992, Vol. C, Table 6.1.1.2)
;
Mo Mo -1.683 0.686
;International Tables for Crystallography
(1992, Vol. C, Tables 4.2.6.8 and 6.1.1.1)
;
N N 0.006 0.003
;International Tables for Crystallography
(1992, Vol. C, Tables 4.2.6.8 and 6.1.1.1)
;
P P 0.102 0.094
;International Tables for Crystallography
(1992, Vol. C, Tables 4.2.6.8 and 6.1.1.1)
;
Si Si 0.082 0.070
;International Tables for Crystallography
(1992, Vol. C, Tables 4.2.6.8 and 6.1.1.1)
;

loop_
_geom_angle_atom_site_label_1
_geom_angle_atom_site_label_2
_geom_angle_atom_site_label_3
_geom_angle
_geom_angle_site_symmetry_1
_geom_angle_site_symmetry_2
_geom_angle_site_symmetry_3
_geom_angle_publ_flag
P(1) Mo(1) P(2) 80.48(3) . . . yes
P(1) Mo(1) P(3) 173.11(3) . . . yes
P(1) Mo(1) P(4) 102.33(3) . . . yes
P(1) Mo(1) Si(1) 75.87(3) . . . yes
P(1) Mo(1) C(1) 84.32(9) . . . yes
P(2) Mo(1) P(3) 99.78(3) . . . yes
P(2) Mo(1) P(4) 166.98(3) . . . yes
P(2) Mo(1) Si(1) 115.69(3) . . . yes
P(2) Mo(1) C(1) 85.77(9) . . . yes
P(3) Mo(1) P(4) 78.97(3) . . . yes
P(3) Mo(1) Si(1) 97.98(3) . . . yes
P(3) Mo(1) C(1) 102.57(9) . . . yes
P(4) Mo(1) Si(1) 77.24(3) . . . yes
P(4) Mo(1) C(1) 81.90(9) . . . yes
Si(1) Mo(1) C(1) 147.20(9) . . . yes
Mo(1) P(1) C(15) 115.7(1) . . . yes
Mo(1) P(1) C(20) 125.3(1) . . . yes
Mo(1) P(1) C(26) 110.0(1) . . . yes
C(15) P(1) C(20) 98.7(2) . . . yes
C(15) P(1) C(26) 101.7(2) . . . yes
C(20) P(1) C(26) 102.4(2) . . . yes
Mo(1) P(2) C(27) 108.7(1) . . . yes
Mo(1) P(2) C(28) 125.8(1) . . . yes
Mo(1) P(2) C(34) 117.4(1) . . . yes
C(27) P(2) C(28) 99.0(2) . . . yes
C(27) P(2) C(34) 102.4(2) . . . yes
C(28) P(2) C(34) 100.0(2) . . . yes
Mo(1) P(3) C(40) 124.1(1) . . . yes
Mo(1) P(3) C(46) 123.7(1) . . . yes
Mo(1) P(3) C(52) 106.4(1) . . . yes
C(40) P(3) C(46) 98.6(1) . . . yes
C(40) P(3) C(52) 100.6(1) . . . yes
C(46) P(3) C(52) 98.7(1) . . . yes
Mo(1) P(4) C(53) 111.3(1) . . . yes
Mo(1) P(4) C(55) 116.2(1) . . . yes
Mo(1) P(4) C(60) 122.2(1) . . . yes
C(53) P(4) C(55) 100.8(2) . . . yes
C(53) P(4) C(60) 101.3(2) . . . yes
C(55) P(4) C(60) 102.2(2) . . . yes
Mo(1) Si(1) C(8) 127.3(1) . . . yes
Mo(1) Si(1) C(14) 109.5(1) . . . yes
Mo(1) Si(1) C(54) 110.0(1) . . . yes
C(8) Si(1) C(14) 100.1(1) . . . yes
C(8) Si(1) C(54) 102.6(1) . . . yes
C(14) Si(1) C(54) 105.4(1) . . . yes
C(1) N(1) C(2) 172.3(5) . . . yes
Mo(1) C(1) N(1) 174.7(3) . . . yes
N(1) C(2) C(3) 114.8(6) . . . yes
N(1) C(2) C(7) 112.9(5) . . . yes
C(3) C(2) C(7) 114.2(7) . . . yes
C(2) C(3) C(4) 116.3(8) . . . yes
C(3) C(4) C(5) 113.8(8) . . . yes
C(4) C(5) C(6) 114.3(8) . . . yes
C(5) C(6) C(7) 118.1(9) . . . yes
C(2) C(7) C(6) 111.9(6) . . . yes
Si(1) C(8) C(9) 117.5(3) . . . yes
Si(1) C(8) C(13) 125.5(3) . . . yes
C(9) C(8) C(13) 117.0(3) . . . yes
C(8) C(9) C(10) 121.0(4) . . . yes
C(9) C(10) C(11) 120.8(5) . . . yes
C(10) C(11) C(12) 120.3(4) . . . yes
C(11) C(12) C(13) 119.3(4) . . . yes
C(8) C(13) C(12) 121.7(4) . . . yes
Si(1) C(14) C(15) 116.8(2) . . . yes
Si(1) C(14) C(19) 125.5(3) . . . yes
C(15) C(14) C(19) 117.7(3) . . . yes
P(1) C(15) C(14) 114.9(2) . . . yes
P(1) C(15) C(16) 124.1(3) . . . yes
C(14) C(15) C(16) 121.0(3) . . . yes
C(15) C(16) C(17) 119.8(4) . . . yes
C(16) C(17) C(18) 120.3(4) . . . yes
C(17) C(18) C(19) 120.4(4) . . . yes
C(14) C(19) C(18) 120.8(4) . . . yes
P(1) C(20) C(21) 119.5(3) . . . yes
P(1) C(20) C(25) 122.1(3) . . . yes
C(21) C(20) C(25) 118.2(3) . . . yes
C(20) C(21) C(22) 120.6(4) . . . yes
C(21) C(22) C(23) 120.6(5) . . . yes
C(22) C(23) C(24) 120.0(4) . . . yes
C(23) C(24) C(25) 120.3(5) . . . yes
C(20) C(25) C(24) 120.2(4) . . . yes
P(1) C(26) C(27) 107.6(2) . . . yes
P(2) C(27) C(26) 110.6(2) . . . yes
P(2) C(28) C(29) 121.9(3) . . . yes
P(2) C(28) C(33) 119.8(3) . . . yes
C(29) C(28) C(33) 118.3(3) . . . yes
C(28) C(29) C(30) 120.5(4) . . . yes
C(29) C(30) C(31) 120.9(4) . . . yes
C(30) C(31) C(32) 119.6(4) . . . yes
C(31) C(32) C(33) 120.5(4) . . . yes
C(28) C(33) C(32) 120.2(4) . . . yes
P(2) C(34) C(35) 117.6(3) . . . yes
P(2) C(34) C(39) 124.5(3) . . . yes
C(35) C(34) C(39) 117.8(3) . . . yes
C(34) C(35) C(36) 120.7(4) . . . yes
C(35) C(36) C(37) 120.1(4) . . . yes
C(36) C(37) C(38) 120.0(4) . . . yes
C(37) C(38) C(39) 119.7(4) . . . yes
C(34) C(39) C(38) 121.7(4) . . . yes
P(3) C(40) C(41) 121.2(2) . . . yes
P(3) C(40) C(45) 121.0(2) . . . yes
C(41) C(40) C(45) 117.9(3) . . . yes
C(40) C(41) C(42) 121.5(3) . . . yes
C(41) C(42) C(43) 119.7(4) . . . yes
C(42) C(43) C(44) 120.0(3) . . . yes
C(43) C(44) C(45) 119.9(4) . . . yes
C(40) C(45) C(44) 121.0(3) . . . yes
P(3) C(46) C(47) 121.3(3) . . . yes
P(3) C(46) C(51) 120.1(3) . . . yes
C(47) C(46) C(51) 118.5(3) . . . yes
C(46) C(47) C(48) 120.4(4) . . . yes
C(47) C(48) C(49) 120.4(4) . . . yes
C(48) C(49) C(50) 119.9(4) . . . yes
C(49) C(50) C(51) 120.3(4) . . . yes
C(46) C(51) C(50) 120.6(4) . . . yes
P(3) C(52) C(53) 107.5(2) . . . yes
P(4) C(53) C(52) 108.8(2) . . . yes
Si(1) C(54) C(55) 117.7(2) . . . yes
Si(1) C(54) C(59) 124.4(3) . . . yes
C(55) C(54) C(59) 117.8(3) . . . yes
P(4) C(55) C(54) 116.5(2) . . . yes
P(4) C(55) C(56) 122.2(3) . . . yes
C(54) C(55) C(56) 121.3(3) . . . yes
C(55) C(56) C(57) 119.3(4) . . . yes
C(56) C(57) C(58) 120.5(4) . . . yes
C(57) C(58) C(59) 120.1(3) . . . yes
C(54) C(59) C(58) 121.1(4) . . . yes
P(4) C(60) C(61) 119.4(3) . . . yes
P(4) C(60) C(65) 123.7(3) . . . yes
C(61) C(60) C(65) 116.8(3) . . . yes
C(60) C(61) C(62) 120.9(4) . . . yes
C(61) C(62) C(63) 120.6(4) . . . yes
C(62) C(63) C(64) 119.0(4) . . . yes
C(63) C(64) C(65) 121.2(4) . . . yes
C(60) C(65) C(64) 121.3(4) . . . yes

loop_
_geom_bond_atom_site_label_1
_geom_bond_atom_site_label_2
_geom_bond_distance
_geom_bond_site_symmetry_1
_geom_bond_site_symmetry_2
_geom_bond_publ_flag
Mo(1) P(1) 2.3964(8) . . yes
Mo(1) P(2) 2.4568(9) . . yes
Mo(1) P(3) 2.4715(8) . . yes
Mo(1) P(4) 2.4315(8) . . yes
Mo(1) Si(1) 2.5188(9) . . yes
Mo(1) C(1) 2.091(3) . . yes
P(1) C(15) 1.839(3) . . yes
P(1) C(20) 1.839(3) . . yes
P(1) C(26) 1.849(3) . . yes
P(2) C(27) 1.856(3) . . yes
P(2) C(28) 1.837(3) . . yes
P(2) C(34) 1.839(3) . . yes
P(3) C(40) 1.840(3) . . yes
P(3) C(46) 1.863(3) . . yes
P(3) C(52) 1.854(3) . . yes
P(4) C(53) 1.858(3) . . yes
P(4) C(55) 1.826(3) . . yes
P(4) C(60) 1.842(3) . . yes
Si(1) C(8) 1.911(4) . . yes
Si(1) C(14) 1.904(3) . . yes
Si(1) C(54) 1.918(3) . . yes
N(1) C(1) 1.136(4) . . yes
N(1) C(2) 1.429(5) . . yes
C(2) C(3) 1.37(1) . . yes
C(2) C(7) 1.444(8) . . yes
C(3) C(4) 1.506(10) . . yes
C(4) C(5) 1.42(1) . . yes
C(5) C(6) 1.33(1) . . yes
C(6) C(7) 1.531(9) . . yes
C(8) C(9) 1.403(5) . . yes
C(8) C(13) 1.384(5) . . yes
C(9) C(10) 1.376(6) . . yes
C(10) C(11) 1.354(7) . . yes
C(11) C(12) 1.376(7) . . yes
C(12) C(13) 1.390(5) . . yes
C(14) C(15) 1.391(5) . . yes
C(14) C(19) 1.402(5) . . yes
C(15) C(16) 1.397(5) . . yes
C(16) C(17) 1.375(6) . . yes
C(17) C(18) 1.367(6) . . yes
C(18) C(19) 1.385(6) . . yes
C(20) C(21) 1.397(5) . . yes
C(20) C(25) 1.382(5) . . yes
C(21) C(22) 1.379(6) . . yes
C(22) C(23) 1.360(8) . . yes
C(23) C(24) 1.370(7) . . yes
C(24) C(25) 1.397(6) . . yes
C(26) C(27) 1.528(5) . . yes
C(28) C(29) 1.394(5) . . yes
C(28) C(33) 1.401(5) . . yes
C(29) C(30) 1.384(6) . . yes
C(30) C(31) 1.367(7) . . yes
C(31) C(32) 1.383(7) . . yes
C(32) C(33) 1.388(5) . . yes
C(34) C(35) 1.388(5) . . yes
C(34) C(39) 1.381(5) . . yes
C(35) C(36) 1.392(6) . . yes
C(36) C(37) 1.373(7) . . yes
C(37) C(38) 1.371(7) . . yes
C(38) C(39) 1.385(6) . . yes
C(40) C(41) 1.382(5) . . yes
C(40) C(45) 1.395(4) . . yes
C(41) C(42) 1.378(5) . . yes
C(42) C(43) 1.392(6) . . yes
C(43) C(44) 1.365(6) . . yes
C(44) C(45) 1.394(5) . . yes
C(46) C(47) 1.388(5) . . yes
C(46) C(51) 1.378(5) . . yes
C(47) C(48) 1.397(6) . . yes
C(48) C(49) 1.361(7) . . yes
C(49) C(50) 1.373(7) . . yes
C(50) C(51) 1.394(5) . . yes
C(52) C(53) 1.512(5) . . yes
C(54) C(55) 1.383(4) . . yes
C(54) C(59) 1.406(4) . . yes
C(55) C(56) 1.408(5) . . yes
C(56) C(57) 1.378(5) . . yes
C(57) C(58) 1.377(6) . . yes
C(58) C(59) 1.384(6) . . yes
C(60) C(61) 1.388(5) . . yes
C(60) C(65) 1.377(5) . . yes
C(61) C(62) 1.378(6) . . yes
C(62) C(63) 1.373(6) . . yes
C(63) C(64) 1.334(7) . . yes
C(64) C(65) 1.383(6) . . yes

loop_
_geom_contact_atom_site_label_1
_geom_contact_atom_site_label_2
_geom_contact_distance
_geom_contact_site_symmetry_1
_geom_contact_site_symmetry_2
_geom_contact_publ_flag
Mo(1) Si(1) 2.5188(9) . . ?
C(30) C(58) 3.517(7) . 1_455 ?

loop_
_geom_torsion_atom_site_label_1
_geom_torsion_atom_site_label_2
_geom_torsion_atom_site_label_3
_geom_torsion_atom_site_label_4
_geom_torsion
_geom_torsion_site_symmetry_1
_geom_torsion_site_symmetry_2
_geom_torsion_site_symmetry_3
_geom_torsion_site_symmetry_4
_geom_torsion_publ_flag
Mo(1) P(1) C(15) C(14) -21.4(3) . . . . yes
Mo(1) P(1) C(15) C(16) 161.5(3) . . . . yes
Mo(1) P(1) C(20) C(21) 90.8(3) . . . . yes
Mo(1) P(1) C(20) C(25) -84.8(3) . . . . yes
Mo(1) P(1) C(26) C(27) -45.7(3) . . . . yes
Mo(1) P(2) C(27) C(26) -35.8(3) . . . . yes
Mo(1) P(2) C(28) C(29) 175.1(3) . . . . yes
Mo(1) P(2) C(28) C(33) -5.1(3) . . . . yes
Mo(1) P(2) C(34) C(35) -75.0(3) . . . . yes
Mo(1) P(2) C(34) C(39) 104.0(3) . . . . yes
Mo(1) P(3) C(40) C(41) 78.0(3) . . . . yes
Mo(1) P(3) C(40) C(45) -100.9(3) . . . . yes
Mo(1) P(3) C(46) C(47) -173.2(2) . . . . yes
Mo(1) P(3) C(46) C(51) 4.3(3) . . . . yes
Mo(1) P(3) C(52) C(53) 53.1(2) . . . . yes
Mo(1) P(4) C(53) C(52) 32.5(3) . . . . yes
Mo(1) P(4) C(55) C(54) -10.3(3) . . . . yes
Mo(1) P(4) C(55) C(56) 172.7(3) . . . . yes
Mo(1) P(4) C(60) C(61) -84.8(3) . . . . yes
Mo(1) P(4) C(60) C(65) 92.1(4) . . . . yes
Mo(1) Si(1) C(8) C(9) 68.9(3) . . . . yes
Mo(1) Si(1) C(8) C(13) -113.7(3) . . . . yes
Mo(1) Si(1) C(14) C(15) 18.3(3) . . . . yes
Mo(1) Si(1) C(14) C(19) -163.1(3) . . . . yes
Mo(1) Si(1) C(54) C(55) 12.5(3) . . . . yes
Mo(1) Si(1) C(54) C(59) -169.8(3) . . . . yes
Mo(1) C(1) N(1) C(2) -132(3) . . . . yes
P(1) Mo(1) P(2) C(27) 6.1(1) . . . . yes
P(1) Mo(1) P(2) C(28) 122.7(1) . . . . yes
P(1) Mo(1) P(2) C(34) -109.4(1) . . . . yes
P(1) Mo(1) P(3) C(40) -38.7(3) . . . . yes
P(1) Mo(1) P(3) C(46) -170.5(2) . . . . yes
P(1) Mo(1) P(3) C(52) 76.8(3) . . . . yes
P(1) Mo(1) P(4) C(53) -173.6(1) . . . . yes
P(1) Mo(1) P(4) C(55) -59.1(1) . . . . yes
P(1) Mo(1) P(4) C(60) 66.9(1) . . . . yes
P(1) Mo(1) Si(1) C(8) -141.9(1) . . . . yes
P(1) Mo(1) Si(1) C(14) -21.8(1) . . . . yes
P(1) Mo(1) Si(1) C(54) 93.5(1) . . . . yes
P(1) Mo(1) C(1) N(1) -12(3) . . . . yes
P(1) C(15) C(14) Si(1) 0.7(4) . . . . yes
P(1) C(15) C(14) C(19) -178.0(3) . . . . yes
P(1) C(15) C(16) C(17) 178.4(4) . . . . yes
P(1) C(20) C(21) C(22) -177.3(3) . . . . yes
P(1) C(20) C(25) C(24) 176.7(3) . . . . yes
P(1) C(26) C(27) P(2) 51.5(3) . . . . yes
P(2) Mo(1) P(1) C(15) -95.9(1) . . . . yes
P(2) Mo(1) P(1) C(20) 141.0(1) . . . . yes
P(2) Mo(1) P(1) C(26) 18.5(1) . . . . yes
P(2) Mo(1) P(3) C(40) 52.9(1) . . . . yes
P(2) Mo(1) P(3) C(46) -79.0(1) . . . . yes
P(2) Mo(1) P(3) C(52) 168.4(1) . . . . yes
P(2) Mo(1) P(4) C(53) 85.2(2) . . . . yes
P(2) Mo(1) P(4) C(55) -160.3(2) . . . . yes
P(2) Mo(1) P(4) C(60) -34.3(2) . . . . yes
P(2) Mo(1) Si(1) C(8) -70.0(1) . . . . yes
P(2) Mo(1) Si(1) C(14) 50.1(1) . . . . yes
P(2) Mo(1) Si(1) C(54) 165.4(1) . . . . yes
P(2) Mo(1) C(1) N(1) -93(3) . . . . yes
P(2) C(28) C(29) C(30) 177.6(3) . . . . yes
P(2) C(28) C(33) C(32) -177.8(3) . . . . yes
P(2) C(34) C(35) C(36) 178.7(4) . . . . yes
P(2) C(34) C(39) C(38) -178.2(3) . . . . yes
P(3) Mo(1) P(1) C(15) -3.1(3) . . . . yes
P(3) Mo(1) P(1) C(20) -126.3(3) . . . . yes
P(3) Mo(1) P(1) C(26) 111.3(3) . . . . yes
P(3) Mo(1) P(2) C(27) -167.0(1) . . . . yes
P(3) Mo(1) P(2) C(28) -50.3(1) . . . . yes
P(3) Mo(1) P(2) C(34) 77.6(1) . . . . yes
P(3) Mo(1) P(4) C(53) -0.5(1) . . . . yes
P(3) Mo(1) P(4) C(55) 114.0(1) . . . . yes
P(3) Mo(1) P(4) C(60) -120.0(1) . . . . yes
P(3) Mo(1) Si(1) C(8) 34.9(1) . . . . yes
P(3) Mo(1) Si(1) C(14) 155.1(1) . . . . yes
P(3) Mo(1) Si(1) C(54) -89.6(1) . . . . yes
P(3) Mo(1) C(1) N(1) 167(3) . . . . yes
P(3) C(40) C(41) C(42) 179.9(3) . . . . yes
P(3) C(40) C(45) C(44) 180.0(3) . . . . yes
P(3) C(46) C(47) C(48) 178.8(3) . . . . yes
P(3) C(46) C(51) C(50) -179.4(3) . . . . yes
P(3) C(52) C(53) P(4) -54.3(3) . . . . yes
P(4) Mo(1) P(1) C(15) 97.1(1) . . . . yes
P(4) Mo(1) P(1) C(20) -26.1(1) . . . . yes
P(4) Mo(1) P(1) C(26) -148.5(1) . . . . yes
P(4) Mo(1) P(2) C(27) 109.7(2) . . . . yes
P(4) Mo(1) P(2) C(28) -133.7(2) . . . . yes
P(4) Mo(1) P(2) C(34) -5.8(2) . . . . yes
P(4) Mo(1) P(3) C(40) -140.3(1) . . . . yes
P(4) Mo(1) P(3) C(46) 87.9(1) . . . . yes
P(4) Mo(1) P(3) C(52) -24.8(1) . . . . yes
P(4) Mo(1) Si(1) C(8) 111.6(1) . . . . yes
P(4) Mo(1) Si(1) C(14) -128.2(1) . . . . yes
P(4) Mo(1) Si(1) C(54) -12.9(1) . . . . yes
P(4) Mo(1) C(1) N(1) 90(3) . . . . yes
P(4) C(55) C(54) Si(1) -2.0(4) . . . . yes
P(4) C(55) C(54) C(59) -179.8(3) . . . . yes
P(4) C(55) C(56) C(57) 178.7(3) . . . . yes
P(4) C(60) C(61) C(62) -179.9(4) . . . . yes
P(4) C(60) C(65) C(64) 179.1(5) . . . . yes
Si(1) Mo(1) P(1) C(15) 23.8(1) . . . . yes
Si(1) Mo(1) P(1) C(20) -99.3(1) . . . . yes
Si(1) Mo(1) P(1) C(26) 138.3(1) . . . . yes
Si(1) Mo(1) P(2) C(27) -63.1(1) . . . . yes
Si(1) Mo(1) P(2) C(28) 53.5(1) . . . . yes
Si(1) Mo(1) P(2) C(34) -178.6(1) . . . . yes
Si(1) Mo(1) P(3) C(40) -65.0(1) . . . . yes
Si(1) Mo(1) P(3) C(46) 163.1(1) . . . . yes
Si(1) Mo(1) P(3) C(52) 50.5(1) . . . . yes
Si(1) Mo(1) P(4) C(53) -101.4(1) . . . . yes
Si(1) Mo(1) P(4) C(55) 13.1(1) . . . . yes
Si(1) Mo(1) P(4) C(60) 139.1(1) . . . . yes
Si(1) Mo(1) C(1) N(1) 39(3) . . . . yes
Si(1) C(8) C(9) C(10) 177.6(4) . . . . yes
Si(1) C(8) C(13) C(12) -178.2(3) . . . . yes
Si(1) C(14) C(15) C(16) 177.9(3) . . . . yes
Si(1) C(14) C(19) C(18) -178.6(4) . . . . yes
Si(1) C(54) C(55) C(56) 175.1(3) . . . . yes
Si(1) C(54) C(59) C(58) -176.2(3) . . . . yes
N(1) C(2) C(3) C(4) 177(1) . . . . yes
N(1) C(2) C(7) C(6) -175.7(8) . . . . yes
C(1) Mo(1) P(1) C(15) 177.5(2) . . . . yes
C(1) Mo(1) P(1) C(20) 54.3(2) . . . . yes
C(1) Mo(1) P(1) C(26) -68.1(2) . . . . yes
C(1) Mo(1) P(2) C(27) 91.0(2) . . . . yes
C(1) Mo(1) P(2) C(28) -152.4(2) . . . . yes
C(1) Mo(1) P(2) C(34) -24.5(2) . . . . yes
C(1) Mo(1) P(3) C(40) 140.7(2) . . . . yes
C(1) Mo(1) P(3) C(46) 8.8(2) . . . . yes
C(1) Mo(1) P(3) C(52) -103.8(1) . . . . yes
C(1) Mo(1) P(4) C(53) 104.0(2) . . . . yes
C(1) Mo(1) P(4) C(55) -141.4(2) . . . . yes
C(1) Mo(1) P(4) C(60) -15.5(1) . . . . yes
C(1) Mo(1) Si(1) C(8) 163.5(2) . . . . yes
C(1) Mo(1) Si(1) C(14) -76.4(2) . . . . yes
C(1) Mo(1) Si(1) C(54) 38.9(2) . . . . yes
C(1) N(1) C(2) C(3) 160(3) . . . . yes
C(1) N(1) C(2) C(7) -66(3) . . . . yes
C(2) C(3) C(4) C(5) -44(1) . . . . yes
C(2) C(7) C(6) C(5) 43(1) . . . . yes
C(3) C(2) C(7) C(6) -42(1) . . . . yes
C(3) C(4) C(5) C(6) 43(1) . . . . yes
C(4) C(3) C(2) C(7) 44(1) . . . . yes
C(4) C(5) C(6) C(7) -44(1) . . . . yes
C(8) Si(1) C(14) C(15) 154.0(3) . . . . yes
C(8) Si(1) C(14) C(19) -27.5(4) . . . . yes
C(8) Si(1) C(54) C(55) -125.3(3) . . . . yes
C(8) Si(1) C(54) C(59) 52.4(3) . . . . yes
C(8) C(9) C(10) C(11) 0.4(8) . . . . yes
C(8) C(13) C(12) C(11) 1.4(6) . . . . yes
C(9) C(8) Si(1) C(14) -55.2(3) . . . . yes
C(9) C(8) Si(1) C(54) -163.6(3) . . . . yes
C(9) C(8) C(13) C(12) -0.8(6) . . . . yes
C(9) C(10) C(11) C(12) 0.3(8) . . . . yes
C(10) C(9) C(8) C(13) -0.1(6) . . . . yes
C(10) C(11) C(12) C(13) -1.1(8) . . . . yes
C(13) C(8) Si(1) C(14) 122.3(3) . . . . yes
C(13) C(8) Si(1) C(54) 13.9(3) . . . . yes
C(14) Si(1) C(54) C(55) 130.4(3) . . . . yes
C(14) Si(1) C(54) C(59) -51.9(3) . . . . yes
C(14) C(15) P(1) C(20) 114.8(3) . . . . yes
C(14) C(15) P(1) C(26) -140.5(3) . . . . yes
C(14) C(15) C(16) C(17) 1.4(7) . . . . yes
C(14) C(19) C(18) C(17) 0.2(8) . . . . yes
C(15) P(1) C(20) C(21) -39.4(3) . . . . yes
C(15) P(1) C(20) C(25) 145.0(3) . . . . yes
C(15) P(1) C(26) C(27) 77.4(3) . . . . yes
C(15) C(14) Si(1) C(54) -99.9(3) . . . . yes
C(15) C(14) C(19) C(18) -0.1(6) . . . . yes
C(15) C(16) C(17) C(18) -1.4(8) . . . . yes
C(16) C(15) P(1) C(20) -62.3(4) . . . . yes
C(16) C(15) P(1) C(26) 42.4(4) . . . . yes
C(16) C(15) C(14) C(19) -0.7(6) . . . . yes
C(16) C(17) C(18) C(19) 0.5(8) . . . . yes
C(19) C(14) Si(1) C(54) 78.6(4) . . . . yes
C(20) P(1) C(26) C(27) 179.2(2) . . . . yes
C(20) C(21) C(22) C(23) 0.7(7) . . . . yes
C(20) C(25) C(24) C(23) 0.2(7) . . . . yes
C(21) C(20) P(1) C(26) -143.5(3) . . . . yes
C(21) C(20) C(25) C(24) 1.0(6) . . . . yes
C(21) C(22) C(23) C(24) 0.6(8) . . . . yes
C(22) C(21) C(20) C(25) -1.5(6) . . . . yes
C(22) C(23) C(24) C(25) -1.1(8) . . . . yes
C(25) C(20) P(1) C(26) 40.9(3) . . . . yes
C(26) C(27) P(2) C(28) -168.6(2) . . . . yes
C(26) C(27) P(2) C(34) 89.1(3) . . . . yes
C(27) P(2) C(28) C(29) -64.0(3) . . . . yes
C(27) P(2) C(28) C(33) 115.9(3) . . . . yes
C(27) P(2) C(34) C(35) 166.1(3) . . . . yes
C(27) P(2) C(34) C(39) -14.9(3) . . . . yes
C(28) P(2) C(34) C(35) 64.5(3) . . . . yes
C(28) P(2) C(34) C(39) -116.5(3) . . . . yes
C(28) C(29) C(30) C(31) 1.1(7) . . . . yes
C(28) C(33) C(32) C(31) -0.7(6) . . . . yes
C(29) C(28) P(2) C(34) 40.4(3) . . . . yes
C(29) C(28) C(33) C(32) 2.0(6) . . . . yes
C(29) C(30) C(31) C(32) 0.2(8) . . . . yes
C(30) C(29) C(28) C(33) -2.2(6) . . . . yes
C(30) C(31) C(32) C(33) -0.5(7) . . . . yes
C(33) C(28) P(2) C(34) -139.7(3) . . . . yes
C(34) C(35) C(36) C(37) -0.2(7) . . . . yes
C(34) C(39) C(38) C(37) -0.6(7) . . . . yes
C(35) C(34) C(39) C(38) 0.7(6) . . . . yes
C(35) C(36) C(37) C(38) 0.3(8) . . . . yes
C(36) C(35) C(34) C(39) -0.3(6) . . . . yes
C(36) C(37) C(38) C(39) 0.1(7) . . . . yes
C(40) P(3) C(46) C(47) 45.4(3) . . . . yes
C(40) P(3) C(46) C(51) -137.1(3) . . . . yes
C(40) P(3) C(52) C(53) -176.4(2) . . . . yes
C(40) C(41) C(42) C(43) 1.0(6) . . . . yes
C(40) C(45) C(44) C(43) -0.8(6) . . . . yes
C(41) C(40) P(3) C(46) -140.8(3) . . . . yes
C(41) C(40) P(3) C(52) -40.3(3) . . . . yes
C(41) C(40) C(45) C(44) 1.0(5) . . . . yes
C(41) C(42) C(43) C(44) -0.8(7) . . . . yes
C(42) C(41) C(40) C(45) -1.1(6) . . . . yes
C(42) C(43) C(44) C(45) 0.7(7) . . . . yes
C(45) C(40) P(3) C(46) 40.2(3) . . . . yes
C(45) C(40) P(3) C(52) 140.8(3) . . . . yes
C(46) P(3) C(52) C(53) -75.9(2) . . . . yes
C(46) C(47) C(48) C(49) -0.7(7) . . . . yes
C(46) C(51) C(50) C(49) 1.8(7) . . . . yes
C(47) C(46) P(3) C(52) -56.8(3) . . . . yes
C(47) C(46) C(51) C(50) -1.9(6) . . . . yes
C(47) C(48) C(49) C(50) 0.7(8) . . . . yes
C(48) C(47) C(46) C(51) 1.3(6) . . . . yes
C(48) C(49) C(50) C(51) -1.2(8) . . . . yes
C(51) C(46) P(3) C(52) 120.7(3) . . . . yes
C(52) C(53) P(4) C(55) -91.2(2) . . . . yes
C(52) C(53) P(4) C(60) 163.9(2) . . . . yes
C(53) P(4) C(55) C(54) 110.1(3) . . . . yes
C(53) P(4) C(55) C(56) -67.0(3) . . . . yes
C(53) P(4) C(60) C(61) 151.0(3) . . . . yes
C(53) P(4) C(60) C(65) -32.1(4) . . . . yes
C(54) C(55) P(4) C(60) -145.8(3) . . . . yes
C(54) C(55) C(56) C(57) 1.8(6) . . . . yes
C(54) C(59) C(58) C(57) 0.8(7) . . . . yes
C(55) P(4) C(60) C(61) 47.2(3) . . . . yes
C(55) P(4) C(60) C(65) -135.9(4) . . . . yes
C(55) C(54) C(59) C(58) 1.5(6) . . . . yes
C(55) C(56) C(57) C(58) 0.6(7) . . . . yes
C(56) C(55) P(4) C(60) 37.2(3) . . . . yes
C(56) C(55) C(54) C(59) -2.7(5) . . . . yes
C(56) C(57) C(58) C(59) -1.8(7) . . . . yes
C(60) C(61) C(62) C(63) 0.5(9) . . . . yes
C(60) C(65) C(64) C(63) 1(1) . . . . yes
C(61) C(60) C(65) C(64) -3.9(8) . . . . yes
C(61) C(62) C(63) C(64) -3.2(10) . . . . yes
C(62) C(61) C(60) C(65) 3.0(7) . . . . yes
C(62) C(63) C(64) C(65) 2(1) . . . . yes
C(62) C(63) C(64) C(65) 2(1) . . . . yes
